data_7128444
loop_
_publ_author_name
'Deng, Peng'
'Shi, Xianghui'
'Gong, Xun'
'Cheng, Jianhua'

_publ_section_title
;
 Trinuclear scandium methylidyne complexes stabilized by
 pentamethylcyclopentadienyl ligands.
;
_journal_issue 52
_journal_name_full 'Chemical communications (Cambridge, England)'
_journal_page_first 6436
_journal_page_last 6439
_journal_paper_doi 10.1039/d1cc01645h
_journal_volume 57
_journal_year 2021
_chemical_formula_moiety 'C36 H57 Br2 Sc3'
_chemical_formula_sum 'C36 H57 Br2 Sc3'
_chemical_formula_weight 784.51
_chemical_name_common '[(Cp*)Sc](Br)2(CH)(CH2tBu)'
_chemical_properties_physical Air-sensitive,Moisture-sensitive
_space_group_crystal_system triclinic
_space_group_IT_number 2
_space_group_name_Hall '-P 1'
_space_group_name_H-M_alt 'P -1'
_atom_sites_solution_hydrogens mixed
_atom_sites_solution_primary iterative
_atom_sites_solution_secondary iterative
_audit_creation_method SHELXL-2018/3
_audit_update_record
;
2020-09-28 deposited with the CCDC.	2021-05-31 downloaded from the CCDC.
;
_cell_angle_alpha 98.580(2)
_cell_angle_beta 97.778(2)
_cell_angle_gamma 110.900(2)
_cell_formula_units_Z 2
_cell_length_a 11.1532(7)
_cell_length_b 11.2183(7)
_cell_length_c 16.7650(9)
_cell_measurement_reflns_used 9813
_cell_measurement_temperature 193(2)
_cell_measurement_theta_max 25.97
_cell_measurement_theta_min 2.21
_cell_volume 1896.9(2)
_computing_data_collection 'Bruker D8 Venture diffractometer'
_computing_molecular_graphics 'ORTEP-3 for Windows (Farrugia, 2012)'
_computing_publication_material 'WinGX publication routines (Farrugia, 2012)'
_computing_structure_refinement 'SHELXL-2018/3 (Sheldrick, 2018)'
_computing_structure_solution 'SUPERFLIP (Palatinus & Chapuis,2007)'
_diffrn_ambient_temperature 193(2)
_diffrn_measured_fraction_theta_full 0.995
_diffrn_measured_fraction_theta_max 0.995
_diffrn_measurement_device_type 'CCD area detector'
_diffrn_measurement_method 'phi and omega scans'
_diffrn_radiation_type MoK\a
_diffrn_radiation_wavelength 0.71073
_diffrn_reflns_av_R_equivalents 0.0837
_diffrn_reflns_av_unetI/netI 0.0360
_diffrn_reflns_Laue_measured_fraction_full 0.995
_diffrn_reflns_Laue_measured_fraction_max 0.995
_diffrn_reflns_limit_h_max 13
_diffrn_reflns_limit_h_min -13
_diffrn_reflns_limit_k_max 13
_diffrn_reflns_limit_k_min -13
_diffrn_reflns_limit_l_max 19
_diffrn_reflns_limit_l_min -19
_diffrn_reflns_number 80629
_diffrn_reflns_point_group_measured_fraction_full 0.995
_diffrn_reflns_point_group_measured_fraction_max 0.995
_diffrn_reflns_theta_full 24.999
_diffrn_reflns_theta_max 24.999
_diffrn_reflns_theta_min 1.989
_exptl_absorpt_coefficient_mu 2.650
_exptl_absorpt_correction_T_max 0.728
_exptl_absorpt_correction_T_min 0.679
_exptl_absorpt_correction_type empirical
_exptl_absorpt_process_details 'Sheldrick, G. M. SADABS, Version 2.10; Bruker AXS, Inc.: Madison, WI 2003.'
_exptl_crystal_colour Yellow
_exptl_crystal_density_diffrn 1.374
_exptl_crystal_density_method 'not measured'
_exptl_crystal_description Block
_exptl_crystal_F_000 812
_exptl_crystal_recrystallization_method 'Re-crystallisation from solvent: benzene'
_exptl_crystal_size_max 0.150
_exptl_crystal_size_mid 0.130
_exptl_crystal_size_min 0.120
_refine_diff_density_max 0.931
_refine_diff_density_min -0.851
_refine_diff_density_rms 0.100
_refine_ls_extinction_method none
_refine_ls_goodness_of_fit_ref 1.033
_refine_ls_hydrogen_treatment mixed
_refine_ls_matrix_type full
_refine_ls_number_parameters 365
_refine_ls_number_reflns 6653
_refine_ls_number_restraints 1
_refine_ls_restrained_S_all 1.033
_refine_ls_R_factor_all 0.0581
_refine_ls_R_factor_gt 0.0485
_refine_ls_shift/su_max 0.006
_refine_ls_shift/su_mean 0.000
_refine_ls_structure_factor_coef Fsqd
_refine_ls_weighting_details 'w=1/[\s^2^(Fo^2^)+(0.0676P)^2^+5.6676P] where P=(Fo^2^+2Fc^2^)/3'
_refine_ls_weighting_scheme calc
_refine_ls_wR_factor_gt 0.1274
_refine_ls_wR_factor_ref 0.1353
_reflns_Friedel_coverage 0.000
_reflns_number_gt 5663
_reflns_number_total 6653
_reflns_threshold_expression 'I > 2\s(I)'
_cod_data_source_file d1cc01645h2.cif
_cod_data_source_block Deng01-2020
_cod_depositor_comments 'Adding full bibliography for 7128441--7128448.cif.'
_cod_database_code 7128444
_shelx_shelxl_version_number 2018/3
_shelx_space_group_comment
;

The symmetry employed for this shelxl refinement is uniquely defined

by the following loop, which should always be used as a source of

symmetry information in preference to the above space-group names.

They are only intended as comments.

;
_shelx_estimated_absorpt_t_min 0.692
_shelx_estimated_absorpt_t_max 0.742

loop_
_space_group_symop_operation_xyz
'x, y, z'
'-x, -y, -z'

loop_
_atom_site_label
_atom_site_type_symbol
_atom_site_fract_x
_atom_site_fract_y
_atom_site_fract_z
_atom_site_U_iso_or_equiv
_atom_site_adp_type
_atom_site_occupancy
_atom_site_site_symmetry_order
_atom_site_calc_flag
_atom_site_refinement_flags_posn
_atom_site_refinement_flags_adp
_atom_site_refinement_flags_occupancy
_atom_site_disorder_assembly
_atom_site_disorder_group
C1 C 0.1698(4) 0.7244(4) 0.2066(3) 0.0223(8) Uani 1 1 d . . . . .
C2 C 0.1642(4) 0.6986(4) 0.3977(3) 0.0265(9) Uani 1 1 d D . . . .
C3 C 0.2467(5) 0.7757(5) 0.4841(3) 0.0346(10) Uani 1 1 d . . . . .
C4 C 0.3781(6) 0.7616(7) 0.4978(3) 0.0560(15) Uani 1 1 d . . . . .
H4A H 0.363555 0.669043 0.492502 0.084 Uiso 1 1 calc R U . . .
H4B H 0.427200 0.796633 0.456653 0.084 Uiso 1 1 calc R U . . .
H4C H 0.428184 0.809952 0.553142 0.084 Uiso 1 1 calc R U . . .
C5 C 0.2692(6) 0.9198(5) 0.4923(3) 0.0526(14) Uani 1 1 d . . . . .
H5A H 0.184513 0.928836 0.483431 0.079 Uiso 1 1 calc R U . . .
H5B H 0.319331 0.968185 0.547638 0.079 Uiso 1 1 calc R U . . .
H5C H 0.318347 0.954866 0.451150 0.079 Uiso 1 1 calc R U . . .
C6 C 0.1733(6) 0.7247(6) 0.5515(3) 0.0537(14) Uani 1 1 d . . . . .
H6A H 0.088294 0.733250 0.543346 0.081 Uiso 1 1 calc R U . . .
H6B H 0.159553 0.632645 0.548019 0.081 Uiso 1 1 calc R U . . .
H6C H 0.225464 0.775875 0.605819 0.081 Uiso 1 1 calc R U . . .
C10 C 0.4146(11) 0.9042(12) 0.0771(7) 0.0452(14) Uani 0.546(10) 1 d . . P A 2
C11 C 0.4946(12) 1.0269(11) 0.1329(7) 0.0452(14) Uani 0.546(10) 1 d . . P A 2
C12 C 0.4185(12) 1.0998(14) 0.1433(8) 0.0452(14) Uani 0.546(10) 1 d . . P A 2
C13 C 0.2944(13) 1.0323(13) 0.0965(9) 0.0452(14) Uani 0.546(10) 1 d . . P A 2
C14 C 0.2850(16) 0.9102(12) 0.0546(9) 0.0452(14) Uani 0.546(10) 1 d . . P A 2
C15 C 0.4573(11) 0.7986(10) 0.0434(6) 0.0452(14) Uani 0.546(10) 1 d . . P A 2
H15A H 0.382182 0.726441 0.006994 0.068 Uiso 0.546(10) 1 calc R U P A 2
H15B H 0.525515 0.833092 0.012206 0.068 Uiso 0.546(10) 1 calc R U P A 2
H15C H 0.492305 0.766884 0.088929 0.068 Uiso 0.546(10) 1 calc R U P A 2
C16 C 0.6386(10) 1.0645(10) 0.1685(6) 0.0452(14) Uani 0.546(10) 1 d . . P A 2
H16A H 0.664542 0.991886 0.149957 0.068 Uiso 0.546(10) 1 calc R U P A 2
H16B H 0.690956 1.141711 0.149699 0.068 Uiso 0.546(10) 1 calc R U P A 2
H16C H 0.653562 1.084237 0.228796 0.068 Uiso 0.546(10) 1 calc R U P A 2
C17 C 0.4717(11) 1.2379(10) 0.1977(6) 0.0452(14) Uani 0.546(10) 1 d . . P A 2
H17A H 0.563386 1.261768 0.224037 0.068 Uiso 0.546(10) 1 calc R U P A 2
H17B H 0.465946 1.300203 0.163574 0.068 Uiso 0.546(10) 1 calc R U P A 2
H17C H 0.419572 1.239844 0.240103 0.068 Uiso 0.546(10) 1 calc R U P A 2
C18 C 0.1875(11) 1.0852(11) 0.0858(6) 0.0452(14) Uani 0.546(10) 1 d . . P A 2
H18A H 0.108397 1.018031 0.049584 0.068 Uiso 0.546(10) 1 calc R U P A 2
H18B H 0.168045 1.109882 0.139697 0.068 Uiso 0.546(10) 1 calc R U P A 2
H18C H 0.216920 1.162120 0.061357 0.068 Uiso 0.546(10) 1 calc R U P A 2
C19 C 0.1711(10) 0.8123(10) -0.0047(6) 0.0452(14) Uani 0.546(10) 1 d . . P A 2
H19A H 0.191026 0.736145 -0.024610 0.068 Uiso 0.546(10) 1 calc R U P A 2
H19B H 0.095786 0.785432 0.022056 0.068 Uiso 0.546(10) 1 calc R U P A 2
H19C H 0.150358 0.849816 -0.051352 0.068 Uiso 0.546(10) 1 calc R U P A 2
C10' C 0.4828(16) 0.9785(15) 0.1126(9) 0.0475(17) Uani 0.454(10) 1 d . . P A 1
C11' C 0.4512(15) 1.0896(18) 0.1418(10) 0.0475(17) Uani 0.454(10) 1 d . . P A 1
C12' C 0.3203(18) 1.0577(16) 0.1049(11) 0.0475(17) Uani 0.454(10) 1 d . . P A 1
C13' C 0.2711(19) 0.9362(17) 0.0562(11) 0.0475(17) Uani 0.454(10) 1 d . . P A 1
C14' C 0.3651(15) 0.8838(14) 0.0596(8) 0.0475(17) Uani 0.454(10) 1 d . . P A 1
C15' C 0.3728(14) 0.7590(12) 0.0139(7) 0.0475(17) Uani 0.454(10) 1 d . . P A 1
H15D H 0.458388 0.756547 0.034262 0.071 Uiso 0.454(10) 1 calc R U P A 1
H15E H 0.303236 0.682734 0.023473 0.071 Uiso 0.454(10) 1 calc R U P A 1
H15F H 0.361870 0.757599 -0.045246 0.071 Uiso 0.454(10) 1 calc R U P A 1
C16' C 0.6169(12) 0.9820(13) 0.1334(7) 0.0475(17) Uani 0.454(10) 1 d . . P A 1
H16D H 0.672480 1.063807 0.172497 0.071 Uiso 0.454(10) 1 calc R U P A 1
H16E H 0.614932 0.907907 0.158345 0.071 Uiso 0.454(10) 1 calc R U P A 1
H16F H 0.652346 0.976790 0.083200 0.071 Uiso 0.454(10) 1 calc R U P A 1
C17' C 0.5395(14) 1.2147(12) 0.1992(7) 0.0475(17) Uani 0.454(10) 1 d . . P A 1
H17D H 0.625934 1.211862 0.216108 0.071 Uiso 0.454(10) 1 calc R U P A 1
H17E H 0.548553 1.287389 0.171385 0.071 Uiso 0.454(10) 1 calc R U P A 1
H17F H 0.502212 1.227221 0.247980 0.071 Uiso 0.454(10) 1 calc R U P A 1
C18' C 0.2483(14) 1.1497(14) 0.1117(8) 0.0475(17) Uani 0.454(10) 1 d . . P A 1
H18D H 0.304416 1.231358 0.150724 0.071 Uiso 0.454(10) 1 calc R U P A 1
H18E H 0.226554 1.168185 0.057523 0.071 Uiso 0.454(10) 1 calc R U P A 1
H18F H 0.167556 1.108792 0.131318 0.071 Uiso 0.454(10) 1 calc R U P A 1
C19' C 0.1346(13) 0.8681(13) 0.0007(7) 0.0475(17) Uani 0.454(10) 1 d . . P A 1
H19D H 0.124274 0.781018 -0.027690 0.071 Uiso 0.454(10) 1 calc R U P A 1
H19E H 0.067819 0.859981 0.034283 0.071 Uiso 0.454(10) 1 calc R U P A 1
H19F H 0.124242 0.919709 -0.040103 0.071 Uiso 0.454(10) 1 calc R U P A 1
C20 C -0.1494(4) 0.6611(5) 0.2112(3) 0.0350(10) Uani 1 1 d . . . . .
C21 C -0.1266(4) 0.7923(5) 0.2100(3) 0.0357(10) Uani 1 1 d . . . . .
C22 C -0.1160(4) 0.8589(5) 0.2911(3) 0.0329(10) Uani 1 1 d . . . . .
C23 C -0.1323(4) 0.7673(4) 0.3424(3) 0.0283(9) Uani 1 1 d . . . . .
C24 C -0.1528(4) 0.6449(4) 0.2929(3) 0.0312(9) Uani 1 1 d . . . . .
C25 C -0.1816(5) 0.5185(5) 0.3214(4) 0.0461(12) Uani 1 1 d . . . . .
H25A H -0.177738 0.534461 0.380930 0.069 Uiso 1 1 calc R U . . .
H25B H -0.269383 0.456306 0.292818 0.069 Uiso 1 1 calc R U . . .
H25C H -0.116526 0.482375 0.308947 0.069 Uiso 1 1 calc R U . . .
C26 C -0.1774(5) 0.5530(6) 0.1367(3) 0.0544(15) Uani 1 1 d . . . . .
H26A H -0.189515 0.470911 0.154610 0.082 Uiso 1 1 calc R U . . .
H26B H -0.257170 0.542861 0.098927 0.082 Uiso 1 1 calc R U . . .
H26C H -0.103443 0.575292 0.108450 0.082 Uiso 1 1 calc R U . . .
C27 C -0.1213(6) 0.8508(8) 0.1351(3) 0.0616(17) Uani 1 1 d . . . . .
H27A H -0.104001 0.943937 0.151289 0.092 Uiso 1 1 calc R U . . .
H27B H -0.051073 0.840107 0.109208 0.092 Uiso 1 1 calc R U . . .
H27C H -0.205354 0.806481 0.096000 0.092 Uiso 1 1 calc R U . . .
C28 C -0.1011(5) 0.9984(5) 0.3181(4) 0.0464(12) Uani 1 1 d . . . . .
H28A H -0.096146 1.018316 0.377685 0.070 Uiso 1 1 calc R U . . .
H28B H -0.020717 1.056811 0.304858 0.070 Uiso 1 1 calc R U . . .
H28C H -0.176783 1.011055 0.289324 0.070 Uiso 1 1 calc R U . . .
C29 C -0.1365(5) 0.7954(5) 0.4321(3) 0.0404(11) Uani 1 1 d . . . . .
H29A H -0.148632 0.716516 0.454006 0.061 Uiso 1 1 calc R U . . .
H29B H -0.053997 0.865562 0.462274 0.061 Uiso 1 1 calc R U . . .
H29C H -0.209622 0.822455 0.438741 0.061 Uiso 1 1 calc R U . . .
C30 C 0.2483(5) 0.4598(4) 0.1861(3) 0.0331(10) Uani 1 1 d . . . . .
C31 C 0.3816(5) 0.5149(4) 0.2259(3) 0.0342(10) Uani 1 1 d . . . . .
C32 C 0.3888(5) 0.5014(5) 0.3087(3) 0.0352(10) Uani 1 1 d . . . . .
C33 C 0.2599(5) 0.4356(4) 0.3199(3) 0.0315(10) Uani 1 1 d . . . . .
C34 C 0.1730(4) 0.4113(4) 0.2443(3) 0.0301(9) Uani 1 1 d . . . . .
C35 C 0.1948(6) 0.4439(5) 0.0961(3) 0.0469(13) Uani 1 1 d . . . . .
H35A H 0.098912 0.402779 0.085057 0.070 Uiso 1 1 calc R U . . .
H35B H 0.221610 0.529858 0.081704 0.070 Uiso 1 1 calc R U . . .
H35C H 0.229164 0.388875 0.063016 0.070 Uiso 1 1 calc R U . . .
C36 C 0.4960(6) 0.5689(6) 0.1858(4) 0.0548(15) Uani 1 1 d . . . . .
H36A H 0.577631 0.601105 0.227238 0.082 Uiso 1 1 calc R U . . .
H36B H 0.496414 0.499917 0.142582 0.082 Uiso 1 1 calc R U . . .
H36C H 0.488735 0.640823 0.161531 0.082 Uiso 1 1 calc R U . . .
C37 C 0.5127(6) 0.5397(6) 0.3721(4) 0.0558(15) Uani 1 1 d . . . . .
H37A H 0.490324 0.520133 0.424519 0.084 Uiso 1 1 calc R U . . .
H37B H 0.564387 0.490526 0.353337 0.084 Uiso 1 1 calc R U . . .
H37C H 0.564044 0.633480 0.379779 0.084 Uiso 1 1 calc R U . . .
C38 C 0.2235(6) 0.3865(5) 0.3957(3) 0.0433(12) Uani 1 1 d . . . . .
H38A H 0.302111 0.417465 0.439456 0.065 Uiso 1 1 calc R U . . .
H38B H 0.159279 0.419338 0.414254 0.065 Uiso 1 1 calc R U . . .
H38C H 0.185512 0.290814 0.382572 0.065 Uiso 1 1 calc R U . . .
C39 C 0.0268(5) 0.3339(5) 0.2262(4) 0.0454(12) Uani 1 1 d . . . . .
H39A H -0.010457 0.331592 0.169316 0.068 Uiso 1 1 calc R U . . .
H39B H 0.009596 0.244587 0.233413 0.068 Uiso 1 1 calc R U . . .
H39C H -0.013505 0.375278 0.264110 0.068 Uiso 1 1 calc R U . . .
Sc1 Sc 0.31780(7) 0.90479(7) 0.19875(5) 0.02359(19) Uani 1 1 d . . . . .
Sc2 Sc 0.07353(7) 0.78996(7) 0.29297(5) 0.02317(18) Uani 1 1 d . . . . .
Sc3 Sc 0.27317(7) 0.65209(7) 0.29000(4) 0.02215(18) Uani 1 1 d . . . . .
Br1 Br 0.49290(4) 0.86464(5) 0.30242(3) 0.03918(15) Uani 1 1 d . . . . .
Br2 Br 0.22855(5) 1.03984(4) 0.30185(3) 0.04200(16) Uani 1 1 d . . . . .
H1 H 0.142(6) 0.692(6) 0.155(4) 0.07(2) Uiso 1 1 d . . . . .
H2A H 0.080(4) 0.690(4) 0.398(3) 0.025(11) Uiso 1 1 d D . . . .
H2B H 0.155(6) 0.614(4) 0.390(4) 0.056(17) Uiso 1 1 d D . . . .

loop_
_atom_site_aniso_label
_atom_site_aniso_U_11
_atom_site_aniso_U_22
_atom_site_aniso_U_33
_atom_site_aniso_U_23
_atom_site_aniso_U_13
_atom_site_aniso_U_12
C1 0.023(2) 0.0206(19) 0.021(2) 0.0046(16) 0.0026(16) 0.0071(16)
C2 0.026(2) 0.027(2) 0.024(2) 0.0051(17) 0.0061(17) 0.0072(18)
C3 0.041(3) 0.039(3) 0.020(2) 0.0059(18) 0.0038(19) 0.013(2)
C4 0.047(3) 0.078(4) 0.039(3) 0.013(3) -0.002(2) 0.022(3)
C5 0.074(4) 0.035(3) 0.029(3) -0.006(2) -0.003(2) 0.008(3)
C6 0.072(4) 0.067(4) 0.026(2) 0.017(2) 0.017(2) 0.026(3)
C10 0.051(3) 0.046(2) 0.042(2) 0.0223(17) 0.0196(17) 0.0126(17)
C11 0.051(3) 0.046(2) 0.042(2) 0.0223(17) 0.0196(17) 0.0126(17)
C12 0.051(3) 0.046(2) 0.042(2) 0.0223(17) 0.0196(17) 0.0126(17)
C13 0.051(3) 0.046(2) 0.042(2) 0.0223(17) 0.0196(17) 0.0126(17)
C14 0.051(3) 0.046(2) 0.042(2) 0.0223(17) 0.0196(17) 0.0126(17)
C15 0.051(3) 0.046(2) 0.042(2) 0.0223(17) 0.0196(17) 0.0126(17)
C16 0.051(3) 0.046(2) 0.042(2) 0.0223(17) 0.0196(17) 0.0126(17)
C17 0.051(3) 0.046(2) 0.042(2) 0.0223(17) 0.0196(17) 0.0126(17)
C18 0.051(3) 0.046(2) 0.042(2) 0.0223(17) 0.0196(17) 0.0126(17)
C19 0.051(3) 0.046(2) 0.042(2) 0.0223(17) 0.0196(17) 0.0126(17)
C10' 0.057(3) 0.049(3) 0.039(2) 0.022(2) 0.016(2) 0.016(2)
C11' 0.057(3) 0.049(3) 0.039(2) 0.022(2) 0.016(2) 0.016(2)
C12' 0.057(3) 0.049(3) 0.039(2) 0.022(2) 0.016(2) 0.016(2)
C13' 0.057(3) 0.049(3) 0.039(2) 0.022(2) 0.016(2) 0.016(2)
C14' 0.057(3) 0.049(3) 0.039(2) 0.022(2) 0.016(2) 0.016(2)
C15' 0.057(3) 0.049(3) 0.039(2) 0.022(2) 0.016(2) 0.016(2)
C16' 0.057(3) 0.049(3) 0.039(2) 0.022(2) 0.016(2) 0.016(2)
C17' 0.057(3) 0.049(3) 0.039(2) 0.022(2) 0.016(2) 0.016(2)
C18' 0.057(3) 0.049(3) 0.039(2) 0.022(2) 0.016(2) 0.016(2)
C19' 0.057(3) 0.049(3) 0.039(2) 0.022(2) 0.016(2) 0.016(2)
C20 0.019(2) 0.048(3) 0.031(2) -0.006(2) 0.0012(17) 0.0107(19)
C21 0.025(2) 0.059(3) 0.031(2) 0.015(2) 0.0088(18) 0.023(2)
C22 0.027(2) 0.039(2) 0.038(2) 0.010(2) 0.0124(19) 0.017(2)
C23 0.024(2) 0.033(2) 0.030(2) 0.0072(18) 0.0121(17) 0.0098(18)
C24 0.019(2) 0.034(2) 0.037(2) 0.0040(19) 0.0058(17) 0.0073(18)
C25 0.035(3) 0.028(2) 0.068(4) 0.010(2) 0.013(2) 0.004(2)
C26 0.033(3) 0.072(4) 0.041(3) -0.021(3) -0.002(2) 0.018(3)
C27 0.060(4) 0.114(5) 0.041(3) 0.040(3) 0.022(3) 0.055(4)
C28 0.050(3) 0.044(3) 0.062(3) 0.018(3) 0.025(3) 0.029(2)
C29 0.038(3) 0.049(3) 0.031(2) 0.004(2) 0.012(2) 0.013(2)
C30 0.050(3) 0.023(2) 0.031(2) 0.0049(17) 0.012(2) 0.019(2)
C31 0.041(3) 0.032(2) 0.041(3) 0.015(2) 0.019(2) 0.022(2)
C32 0.037(3) 0.034(2) 0.043(3) 0.012(2) 0.008(2) 0.021(2)
C33 0.041(3) 0.026(2) 0.035(2) 0.0126(18) 0.013(2) 0.0174(19)
C34 0.037(2) 0.019(2) 0.035(2) 0.0060(17) 0.0086(19) 0.0107(18)
C35 0.076(4) 0.037(3) 0.029(2) 0.003(2) 0.007(2) 0.025(3)
C36 0.058(4) 0.060(4) 0.070(4) 0.027(3) 0.040(3) 0.036(3)
C37 0.043(3) 0.075(4) 0.057(3) 0.019(3) 0.001(3) 0.033(3)
C38 0.061(3) 0.042(3) 0.040(3) 0.022(2) 0.020(2) 0.028(3)
C39 0.042(3) 0.030(2) 0.056(3) 0.006(2) 0.005(2) 0.007(2)
Sc1 0.0255(4) 0.0207(4) 0.0240(4) 0.0071(3) 0.0078(3) 0.0063(3)
Sc2 0.0223(4) 0.0236(4) 0.0239(4) 0.0057(3) 0.0071(3) 0.0081(3)
Sc3 0.0222(4) 0.0205(4) 0.0233(4) 0.0059(3) 0.0048(3) 0.0072(3)
Br1 0.0283(2) 0.0408(3) 0.0385(3) 0.0118(2) -0.00014(19) 0.0028(2)
Br2 0.0509(3) 0.0288(3) 0.0452(3) 0.0030(2) 0.0172(2) 0.0134(2)

loop_
_atom_type_symbol
_atom_type_description
_atom_type_scat_dispersion_real
_atom_type_scat_dispersion_imag
_atom_type_scat_source
C C 0.0033 0.0016 'International Tables Vol C Tables 4.2.6.8 and 6.1.1.4'
H H 0.0000 0.0000 'International Tables Vol C Tables 4.2.6.8 and 6.1.1.4'
Sc Sc 0.2519 0.3716 'International Tables Vol C Tables 4.2.6.8 and 6.1.1.4'
Br Br -0.2901 2.4595 'International Tables Vol C Tables 4.2.6.8 and 6.1.1.4'

loop_
_geom_angle_atom_site_label_1
_geom_angle_atom_site_label_2
_geom_angle_atom_site_label_3
_geom_angle
_geom_angle_site_symmetry_1
_geom_angle_site_symmetry_3
_geom_angle_publ_flag
Sc2 C1 Sc3 95.41(16) . . ?
Sc2 C1 Sc1 101.45(17) . . ?
Sc3 C1 Sc1 102.76(17) . . ?
C3 C2 Sc3 119.3(3) . . ?
C3 C2 Sc2 125.5(3) . . ?
Sc3 C2 Sc2 80.63(13) . . ?
C4 C3 C5 109.5(5) . . ?
C4 C3 C6 108.6(4) . . ?
C5 C3 C6 108.2(4) . . ?
C4 C3 C2 110.8(4) . . ?
C5 C3 C2 109.5(4) . . ?
C6 C3 C2 110.2(4) . . ?
C11 C10 C14 105.4(11) . . ?
C11 C10 C15 127.3(11) . . ?
C14 C10 C15 127.1(12) . . ?
C11 C10 Sc1 74.2(6) . . ?
C14 C10 Sc1 71.3(7) . . ?
C15 C10 Sc1 123.2(7) . . ?
C12 C11 C10 108.3(11) . . ?
C12 C11 C16 128.6(11) . . ?
C10 C11 C16 123.0(12) . . ?
C12 C11 Sc1 73.3(6) . . ?
C10 C11 Sc1 71.6(6) . . ?
C16 C11 Sc1 122.9(7) . . ?
C13 C12 C11 110.0(13) . . ?
C13 C12 C17 126.9(12) . . ?
C11 C12 C17 123.0(12) . . ?
C13 C12 Sc1 72.7(8) . . ?
C11 C12 Sc1 74.1(6) . . ?
C17 C12 Sc1 121.5(7) . . ?
C12 C13 C14 109.6(15) . . ?
C12 C13 C18 125.3(13) . . ?
C14 C13 C18 124.9(13) . . ?
C12 C13 Sc1 74.7(8) . . ?
C14 C13 Sc1 72.1(8) . . ?
C18 C13 Sc1 123.6(8) . . ?
C13 C14 C19 126.4(13) . . ?
C13 C14 C10 106.7(13) . . ?
C19 C14 C10 126.8(12) . . ?
C13 C14 Sc1 74.2(8) . . ?
C19 C14 Sc1 121.3(8) . . ?
C10 C14 Sc1 73.3(7) . . ?
C14' C10' C11' 105.6(13) . . ?
C14' C10' C16' 132.7(14) . . ?
C11' C10' C16' 121.6(14) . . ?
C14' C10' Sc1 72.2(8) . . ?
C11' C10' Sc1 73.4(8) . . ?
C16' C10' Sc1 122.9(8) . . ?
C12' C11' C10' 106.6(16) . . ?
C12' C11' C17' 125.9(16) . . ?
C10' C11' C17' 127.4(15) . . ?
C12' C11' Sc1 73.7(9) . . ?
C10' C11' Sc1 72.7(8) . . ?
C17' C11' Sc1 119.3(9) . . ?
C13' C12' C11' 109.6(19) . . ?
C13' C12' C18' 125.0(17) . . ?
C11' C12' C18' 125.2(15) . . ?
C13' C12' Sc1 73.7(9) . . ?
C11' C12' Sc1 73.6(10) . . ?
C18' C12' Sc1 123.6(11) . . ?
C12' C13' C14' 110.0(18) . . ?
C12' C13' C19' 126.2(16) . . ?
C14' C13' C19' 123.7(15) . . ?
C12' C13' Sc1 74.6(11) . . ?
C14' C13' Sc1 72.9(8) . . ?
C19' C13' Sc1 122.1(10) . . ?
C13' C14' C10' 108.2(14) . . ?
C13' C14' C15' 134.3(15) . . ?
C10' C14' C15' 117.1(14) . . ?
C13' C14' Sc1 74.8(9) . . ?
C10' C14' Sc1 74.0(7) . . ?
C15' C14' Sc1 122.2(8) . . ?
C21 C20 C24 108.1(4) . . ?
C21 C20 C26 126.0(5) . . ?
C24 C20 C26 125.7(5) . . ?
C21 C20 Sc2 73.9(3) . . ?
C24 C20 Sc2 73.5(2) . . ?
C26 C20 Sc2 122.5(3) . . ?
C20 C21 C22 108.5(4) . . ?
C20 C21 C27 125.9(5) . . ?
C22 C21 C27 125.6(5) . . ?
C20 C21 Sc2 73.0(2) . . ?
C22 C21 Sc2 74.2(3) . . ?
C27 C21 Sc2 121.3(3) . . ?
C21 C22 C23 107.5(4) . . ?
C21 C22 C28 127.1(4) . . ?
C23 C22 C28 125.2(4) . . ?
C21 C22 Sc2 72.7(2) . . ?
C23 C22 Sc2 73.2(2) . . ?
C28 C22 Sc2 123.4(3) . . ?
C22 C23 C24 108.0(4) . . ?
C22 C23 C29 124.9(4) . . ?
C24 C23 C29 127.0(4) . . ?
C22 C23 Sc2 73.8(2) . . ?
C24 C23 Sc2 72.6(2) . . ?
C29 C23 Sc2 122.7(3) . . ?
C20 C24 C23 108.0(4) . . ?
C20 C24 C25 126.0(4) . . ?
C23 C24 C25 125.9(4) . . ?
C20 C24 Sc2 73.3(2) . . ?
C23 C24 Sc2 74.1(2) . . ?
C25 C24 Sc2 121.4(3) . . ?
C31 C30 C34 108.0(4) . . ?
C31 C30 C35 126.5(4) . . ?
C34 C30 C35 125.3(5) . . ?
C31 C30 Sc3 74.1(3) . . ?
C34 C30 Sc3 73.7(2) . . ?
C35 C30 Sc3 122.1(3) . . ?
C30 C31 C32 108.0(4) . . ?
C30 C31 C36 126.0(5) . . ?
C32 C31 C36 125.9(5) . . ?
C30 C31 Sc3 72.8(2) . . ?
C32 C31 Sc3 73.9(3) . . ?
C36 C31 Sc3 122.7(3) . . ?
C31 C32 C33 108.2(4) . . ?
C31 C32 C37 125.9(5) . . ?
C33 C32 C37 125.6(4) . . ?
C31 C32 Sc3 73.1(2) . . ?
C33 C32 Sc3 74.1(2) . . ?
C37 C32 Sc3 122.7(4) . . ?
C34 C33 C32 107.6(4) . . ?
C34 C33 C38 126.0(4) . . ?
C32 C33 C38 126.0(4) . . ?
C34 C33 Sc3 72.2(2) . . ?
C32 C33 Sc3 73.0(2) . . ?
C38 C33 Sc3 125.7(3) . . ?
C33 C34 C30 108.1(4) . . ?
C33 C34 C39 125.7(4) . . ?
C30 C34 C39 125.8(4) . . ?
C33 C34 Sc3 74.8(2) . . ?
C30 C34 Sc3 73.0(2) . . ?
C39 C34 Sc3 123.2(3) . . ?
C1 Sc1 C14 104.9(4) . . ?
C1 Sc1 C10 116.8(3) . . ?
C14 Sc1 C10 35.4(4) . . ?
C1 Sc1 C13 124.5(3) . . ?
C14 Sc1 C13 33.7(5) . . ?
C10 Sc1 C13 56.6(5) . . ?
C1 Sc1 C14' 108.7(3) . . ?
C1 Sc1 C12 157.1(3) . . ?
C14 Sc1 C12 55.6(5) . . ?
C10 Sc1 C12 55.8(4) . . ?
C13 Sc1 C12 32.6(4) . . ?
C1 Sc1 C11 150.0(3) . . ?
C14 Sc1 C11 56.7(5) . . ?
C10 Sc1 C11 34.2(4) . . ?
C13 Sc1 C11 54.8(5) . . ?
C12 Sc1 C11 32.6(4) . . ?
C1 Sc1 C10' 137.1(4) . . ?
C14' Sc1 C10' 33.7(5) . . ?
C1 Sc1 C13' 107.4(5) . . ?
C14' Sc1 C13' 32.3(5) . . ?
C10' Sc1 C13' 54.5(6) . . ?
C1 Sc1 C11' 161.2(4) . . ?
C14' Sc1 C11' 55.2(5) . . ?
C10' Sc1 C11' 33.9(5) . . ?
C13' Sc1 C11' 53.9(6) . . ?
C1 Sc1 C12' 131.8(4) . . ?
C14' Sc1 C12' 53.7(6) . . ?
C10' Sc1 C12' 54.7(6) . . ?
C13' Sc1 C12' 31.7(6) . . ?
C11' Sc1 C12' 32.7(5) . . ?
C1 Sc1 Br1 90.54(11) . . ?
C14 Sc1 Br1 135.0(3) . . ?
C10 Sc1 Br1 99.9(3) . . ?
C13 Sc1 Br1 143.1(3) . . ?
C14' Sc1 Br1 110.5(4) . . ?
C12 Sc1 Br1 111.7(3) . . ?
C11 Sc1 Br1 89.3(3) . . ?
C10' Sc1 Br1 89.4(3) . . ?
C13' Sc1 Br1 141.9(4) . . ?
C11' Sc1 Br1 104.0(4) . . ?
C12' Sc1 Br1 136.6(4) . . ?
C1 Sc2 C2 91.47(15) . . ?
C1 Sc2 C20 95.17(15) . . ?
C2 Sc2 C20 118.62(16) . . ?
C1 Sc2 C24 117.38(15) . . ?
C2 Sc2 C24 91.88(15) . . ?
C20 Sc2 C24 33.26(15) . . ?
C1 Sc2 C21 105.30(16) . . ?
C2 Sc2 C21 146.74(15) . . ?
C20 Sc2 C21 33.06(17) . . ?
C24 Sc2 C21 54.95(16) . . ?
C1 Sc2 C23 149.36(15) . . ?
C2 Sc2 C23 96.89(14) . . ?
C20 Sc2 C23 55.07(14) . . ?
C24 Sc2 C23 33.27(14) . . ?
C21 Sc2 C23 54.83(14) . . ?
C1 Sc2 C22 137.61(16) . . ?
C2 Sc2 C22 127.89(15) . . ?
C20 Sc2 C22 55.03(15) . . ?
C24 Sc2 C22 55.03(15) . . ?
C21 Sc2 C22 33.15(15) . . ?
C23 Sc2 C22 33.00(14) . . ?
C1 Sc2 Br2 91.03(11) . . ?
C2 Sc2 Br2 111.34(11) . . ?
C20 Sc2 Br2 129.39(13) . . ?
C24 Sc2 Br2 143.24(11) . . ?
C21 Sc2 Br2 97.12(12) . . ?
C23 Sc2 Br2 112.86(10) . . ?
C22 Sc2 Br2 88.36(11) . . ?
C1 Sc2 Sc3 42.46(11) . . ?
C2 Sc2 Sc3 49.17(10) . . ?
C20 Sc2 Sc3 116.01(11) . . ?
C24 Sc2 Sc3 114.72(11) . . ?
C21 Sc2 Sc3 141.98(12) . . ?
C23 Sc2 Sc3 139.22(11) . . ?
C22 Sc2 Sc3 169.63(11) . . ?
Br2 Sc2 Sc3 101.96(3) . . ?
C1 Sc2 Sc1 39.63(11) . . ?
C2 Sc2 Sc1 103.08(11) . . ?
C20 Sc2 Sc1 119.74(11) . . ?
C24 Sc2 Sc1 151.66(11) . . ?
C21 Sc2 Sc1 108.16(11) . . ?
C23 Sc2 Sc1 158.23(11) . . ?
C22 Sc2 Sc1 125.29(11) . . ?
Br2 Sc2 Sc1 51.44(2) . . ?
Sc3 Sc2 Sc1 62.46(2) . . ?
C1 Sc3 C2 92.15(15) . . ?
C1 Sc3 C30 94.00(16) . . ?
C2 Sc3 C30 136.76(15) . . ?
C1 Sc3 C34 105.67(15) . . ?
C2 Sc3 C34 104.25(15) . . ?
C30 Sc3 C34 33.29(15) . . ?
C1 Sc3 C31 115.27(16) . . ?
C2 Sc3 C31 148.30(15) . . ?
C30 Sc3 C31 33.11(16) . . ?
C34 Sc3 C31 54.91(15) . . ?
C1 Sc3 C32 147.36(16) . . ?
C2 Sc3 C32 116.67(15) . . ?
C30 Sc3 C32 54.81(16) . . ?
C34 Sc3 C32 54.71(15) . . ?
C31 Sc3 C32 32.97(15) . . ?
C1 Sc3 C33 138.19(16) . . ?
C2 Sc3 C33 94.50(15) . . ?
C30 Sc3 C33 54.82(14) . . ?
C34 Sc3 C33 32.93(15) . . ?
C31 Sc3 C33 54.64(14) . . ?
C32 Sc3 C33 32.88(15) . . ?
C1 Sc3 Br1 89.43(11) . . ?
C2 Sc3 Br1 108.01(11) . . ?
C30 Sc3 Br1 114.81(11) . . ?
C34 Sc3 Br1 143.71(11) . . ?
C31 Sc3 Br1 88.80(11) . . ?
C32 Sc3 Br1 95.30(11) . . ?
C33 Sc3 Br1 126.90(11) . . ?
C1 Sc3 Sc2 42.13(11) . . ?
C2 Sc3 Sc2 50.20(11) . . ?
C30 Sc3 Sc2 125.34(12) . . ?
C34 Sc3 Sc2 115.05(11) . . ?
C31 Sc3 Sc2 155.61(12) . . ?
C32 Sc3 Sc2 163.64(11) . . ?
C33 Sc3 Sc2 131.35(11) . . ?
Br1 Sc3 Sc2 98.41(3) . . ?
C1 Sc3 Sc1 38.81(11) . . ?
C2 Sc3 Sc1 102.76(11) . . ?
C30 Sc3 Sc1 108.59(10) . . ?
C34 Sc3 Sc1 135.65(11) . . ?
C31 Sc3 Sc1 108.59(10) . . ?
C32 Sc3 Sc1 135.23(11) . . ?
C33 Sc3 Sc1 162.38(11) . . ?
Br1 Sc3 Sc1 50.61(2) . . ?
Sc2 Sc3 Sc1 61.12(2) . . ?
Sc1 Br1 Sc3 77.27(3) . . ?
Sc1 Br2 Sc2 76.17(3) . . ?

loop_
_geom_bond_atom_site_label_1
_geom_bond_atom_site_label_2
_geom_bond_distance
_geom_bond_site_symmetry_2
_geom_bond_publ_flag
C1 Sc2 2.111(4) . ?
C1 Sc3 2.125(4) . ?
C1 Sc1 2.143(4) . ?
C2 C3 1.546(6) . ?
C2 Sc3 2.403(4) . ?
C2 Sc2 2.440(4) . ?
C3 C4 1.520(7) . ?
C3 C5 1.526(7) . ?
C3 C6 1.544(7) . ?
C10 C11 1.442(16) . ?
C10 C14 1.471(18) . ?
C10 C15 1.491(16) . ?
C10 Sc1 2.434(11) . ?
C11 C12 1.382(17) . ?
C11 C16 1.516(16) . ?
C11 Sc1 2.469(10) . ?
C12 C13 1.37(2) . ?
C12 C17 1.536(17) . ?
C12 Sc1 2.460(12) . ?
C13 C14 1.40(2) . ?
C13 C18 1.51(2) . ?
C13 Sc1 2.435(15) . ?
C14 C19 1.465(19) . ?
C14 Sc1 2.407(14) . ?
C10' C14' 1.43(2) . ?
C10' C11' 1.45(2) . ?
C10' C16' 1.47(2) . ?
C10' Sc1 2.479(13) . ?
C11' C12' 1.40(2) . ?
C11' C17' 1.49(2) . ?
C11' Sc1 2.489(16) . ?
C12' C13' 1.36(2) . ?
C12' C18' 1.52(3) . ?
C12' Sc1 2.491(18) . ?
C13' C14' 1.37(2) . ?
C13' C19' 1.53(2) . ?
C13' Sc1 2.480(16) . ?
C14' C15' 1.53(2) . ?
C14' Sc1 2.456(13) . ?
C20 C21 1.406(7) . ?
C20 C24 1.412(7) . ?
C20 C26 1.517(7) . ?
C20 Sc2 2.464(4) . ?
C21 C22 1.418(7) . ?
C21 C27 1.499(7) . ?
C21 Sc2 2.476(4) . ?
C22 C23 1.415(6) . ?
C22 C28 1.505(7) . ?
C22 Sc2 2.495(4) . ?
C23 C24 1.419(6) . ?
C23 C29 1.501(6) . ?
C23 Sc2 2.487(4) . ?
C24 C25 1.504(7) . ?
C24 Sc2 2.467(4) . ?
C30 C31 1.411(7) . ?
C30 C34 1.416(6) . ?
C30 C35 1.505(6) . ?
C30 Sc3 2.467(4) . ?
C31 C32 1.413(7) . ?
C31 C36 1.499(7) . ?
C31 Sc3 2.484(4) . ?
C32 C33 1.416(6) . ?
C32 C37 1.506(7) . ?
C32 Sc3 2.494(4) . ?
C33 C34 1.413(6) . ?
C33 C38 1.506(6) . ?
C33 Sc3 2.509(4) . ?
C34 C39 1.510(7) . ?
C34 Sc3 2.476(4) . ?
Sc1 Br1 2.6420(9) . ?
Sc2 Br2 2.6865(9) . ?
Sc2 Sc3 3.1331(11) . ?
Sc3 Br1 2.6981(9) . ?
